data_4082001
loop_
_publ_author_name
'Yoo, Changho'
'Kim, Jin'
'Lee, Yunho'

_publ_section_title
;
 Synthesis and Reactivity of Nickel(II) Hydroxycarbonyl Species,
 NiCOOH-\kC
;
_journal_issue 23
_journal_name_full Organometallics
_journal_page_first 7195
_journal_paper_doi 10.1021/om400881j
_journal_volume 32
_journal_year 2013
_chemical_formula_moiety 'Ni2C52H80N2O2P4, C4H10O1'
_chemical_formula_sum 'C57 H90 N2 Ni2 O3 P4'
_chemical_formula_weight 1092.61
_chemical_name_common (PNP)NiCOONi(PNP)
_chemical_name_systematic
; 
 ? 
;
_space_group_IT_number 2
_symmetry_cell_setting triclinic
_symmetry_space_group_name_Hall '-P 1'
_symmetry_space_group_name_H-M 'P -1'
_atom_sites_solution_hydrogens geom
_atom_sites_solution_primary direct
_atom_sites_solution_secondary difmap
_audit_creation_method SHELXL-97
_cell_angle_alpha 62.16(3)
_cell_angle_beta 67.70(3)
_cell_angle_gamma 70.62(3)
_cell_formula_units_Z 2
_cell_length_a 13.801(3)
_cell_length_b 15.714(3)
_cell_length_c 16.722(3)
_cell_measurement_reflns_used 84882
_cell_measurement_temperature 100(2)
_cell_measurement_theta_max 33.55
_cell_measurement_theta_min 0.36
_cell_volume 2913.4(14)
_computing_cell_refinement HKL3000
_computing_data_collection 'PAL ADSC Quantum-210 ADX Program'
_computing_data_reduction HKL3000
_computing_molecular_graphics ORTEP3
_computing_publication_material 'Bruker SHELXTL'
_computing_structure_refinement 'SHELXL-97 (Sheldrick, 1997)'
_computing_structure_solution 'SHELXS-97 (Sheldrick, 1990)'
_diffrn_ambient_temperature 100(2)
_diffrn_measured_fraction_theta_full 0.929
_diffrn_measured_fraction_theta_max 0.929
_diffrn_measurement_device_type 'CCD area detector'
_diffrn_measurement_method 'omega scan'
_diffrn_radiation_monochromator 'Si(111) double crystal monochromator'
_diffrn_radiation_source 'PLSII 2D bending magnet'
_diffrn_radiation_type synchrotron
_diffrn_radiation_wavelength 0.63000
_diffrn_reflns_av_R_equivalents 0.0201
_diffrn_reflns_av_sigmaI/netI 0.0315
_diffrn_reflns_limit_h_max 18
_diffrn_reflns_limit_h_min -18
_diffrn_reflns_limit_k_max 21
_diffrn_reflns_limit_k_min -21
_diffrn_reflns_limit_l_max 22
_diffrn_reflns_limit_l_min -22
_diffrn_reflns_number 26892
_diffrn_reflns_theta_full 25.00
_diffrn_reflns_theta_max 25.00
_diffrn_reflns_theta_min 1.64
_exptl_absorpt_coefficient_mu 0.532
_exptl_absorpt_correction_T_max 0.9739
_exptl_absorpt_correction_T_min 0.8154
_exptl_absorpt_correction_type empirical
_exptl_absorpt_process_details 'HKL3000 Scalepack'
_exptl_crystal_colour brown
_exptl_crystal_density_diffrn 1.245
_exptl_crystal_density_method 'not measured'
_exptl_crystal_description platy
_exptl_crystal_F_000 1172
_exptl_crystal_size_max 0.40
_exptl_crystal_size_mid 0.20
_exptl_crystal_size_min 0.05
_refine_diff_density_max 1.427
_refine_diff_density_min -1.137
_refine_diff_density_rms 0.079
_refine_ls_extinction_coef 0.0259(19)
_refine_ls_extinction_expression Fc^*^=kFc[1+0.001xFc^2^\l^3^/sin(2\q)]^-1/4^
_refine_ls_extinction_method SHELXL
_refine_ls_goodness_of_fit_ref 1.061
_refine_ls_hydrogen_treatment constr
_refine_ls_matrix_type full
_refine_ls_number_parameters 689
_refine_ls_number_reflns 13691
_refine_ls_number_restraints 0
_refine_ls_restrained_S_all 1.061
_refine_ls_R_factor_all 0.0534
_refine_ls_R_factor_gt 0.0462
_refine_ls_shift/su_max 0.000
_refine_ls_shift/su_mean 0.000
_refine_ls_structure_factor_coef Fsqd
_refine_ls_weighting_details 'calc w=1/[\s^2^(Fo^2^)+(0.0890P)^2^+1.0610P] where P=(Fo^2^+2Fc^2^)/3'
_refine_ls_weighting_scheme calc
_refine_ls_wR_factor_gt 0.1306
_refine_ls_wR_factor_ref 0.1349
_reflns_number_gt 11697
_reflns_number_total 13691
_reflns_threshold_expression >2sigma(I)
_cod_data_source_file om400881j_si_002.cif
_cod_data_source_block p27
_cod_depositor_comments
;
The following automatic conversions were performed:

'_symmetry_cell_setting' value 'Triclinic' changed to 'triclinic'
according to /home/saulius/struct/CIF-dictionaries/cif_core.dic
dictionary named 'cif_core.dic' version 2.4.2 from 2011-04-26.

Automatic conversion script
Id: cif_fix_values 1891 2012-01-12 08:04:46Z andrius 
;
_cod_original_cell_volume 2913.5(10)
_cod_original_sg_symbol_H-M P-1
_cod_database_code 4082001

loop_
_symmetry_equiv_pos_as_xyz
'x, y, z'
'-x, -y, -z'

loop_
_atom_site_label
_atom_site_type_symbol
_atom_site_fract_x
_atom_site_fract_y
_atom_site_fract_z
_atom_site_U_iso_or_equiv
_atom_site_adp_type
_atom_site_occupancy
_atom_site_symmetry_multiplicity
_atom_site_calc_flag
_atom_site_refinement_flags
_atom_site_disorder_assembly
_atom_site_disorder_group
Ni2 Ni 0.048056(19) 0.009190(18) 0.240172(16) 0.02144(8) Uani 1 1 d . . .
C1 C 0.19721(17) 0.11639(15) 0.07930(14) 0.0276(4) Uani 1 1 d . . .
O1 O 0.10742(13) 0.11904(11) 0.14317(10) 0.0303(3) Uani 1 1 d . . .
O2 O 0.25501(14) 0.03968(12) 0.07138(11) 0.0381(4) Uani 1 1 d . . .
N1 N 0.31910(15) 0.34319(13) -0.09838(12) 0.0264(3) Uani 1 1 d . . .
C2 C 0.35384(17) 0.35475(14) -0.19179(14) 0.0256(4) Uani 1 1 d . . .
C3 C 0.30294(17) 0.31212(15) -0.21922(14) 0.0269(4) Uani 1 1 d . . .
C4 C 0.33792(18) 0.31285(16) -0.30934(14) 0.0295(4) Uani 1 1 d . . .
H4 H 0.3014 0.2843 -0.3258 0.035 Uiso 1 1 calc R . .
C5 C 0.42520(19) 0.35443(16) -0.37591(14) 0.0313(4) Uani 1 1 d . . .
C6 C 0.47485(18) 0.39689(16) -0.34895(15) 0.0308(4) Uani 1 1 d . . .
H6 H 0.5344 0.4259 -0.3931 0.037 Uiso 1 1 calc R . .
C7 C 0.44070(17) 0.39852(15) -0.25992(15) 0.0283(4) Uani 1 1 d . . .
H7 H 0.4762 0.4294 -0.2449 0.034 Uiso 1 1 calc R . .
C8 C 0.4673(2) 0.34836(19) -0.47107(15) 0.0387(5) Uani 1 1 d . . .
H8A H 0.5118 0.3979 -0.5146 0.058 Uiso 1 1 calc R . .
H8B H 0.4074 0.3602 -0.4951 0.058 Uiso 1 1 calc R . .
H8C H 0.5101 0.2830 -0.4653 0.058 Uiso 1 1 calc R . .
C9 C 0.33673(17) 0.40430(15) -0.06869(14) 0.0263(4) Uani 1 1 d . . .
C10 C 0.35255(18) 0.50186(16) -0.12445(15) 0.0306(4) Uani 1 1 d . . .
H10 H 0.3574 0.5288 -0.1896 0.037 Uiso 1 1 calc R . .
C11 C 0.36104(19) 0.55857(16) -0.08496(17) 0.0339(5) Uani 1 1 d . . .
H11 H 0.3718 0.6238 -0.1243 0.041 Uiso 1 1 calc R . .
C12 C 0.35445(19) 0.52406(18) 0.00974(18) 0.0357(5) Uani 1 1 d . . .
C13 C 0.33887(19) 0.42852(18) 0.06472(16) 0.0342(5) Uani 1 1 d . . .
H13 H 0.3339 0.4027 0.1298 0.041 Uiso 1 1 calc R . .
C14 C 0.33018(18) 0.36914(16) 0.02766(15) 0.0296(4) Uani 1 1 d . . .
C15 C 0.3609(2) 0.5880(2) 0.0520(2) 0.0452(6) Uani 1 1 d . . .
H15A H 0.4346 0.5772 0.0531 0.068 Uiso 1 1 calc R . .
H15B H 0.3142 0.5712 0.1161 0.068 Uiso 1 1 calc R . .
H15C H 0.3381 0.6570 0.0140 0.068 Uiso 1 1 calc R . .
Ni1 Ni 0.24793(2) 0.233712(18) -0.005980(17) 0.02434(9) Uani 1 1 d . . .
N2 N -0.02386(14) -0.09294(13) 0.33907(12) 0.0247(3) Uani 1 1 d . . .
C16 C 0.03185(16) -0.17500(15) 0.39783(13) 0.0246(4) Uani 1 1 d . . .
C17 C 0.14422(16) -0.19505(15) 0.36363(13) 0.0243(4) Uani 1 1 d . . .
C18 C 0.20549(18) -0.27512(16) 0.41934(14) 0.0288(4) Uani 1 1 d . . .
H18 H 0.2806 -0.2881 0.3943 0.035 Uiso 1 1 calc R . .
C19 C 0.16008(19) -0.33610(16) 0.50987(15) 0.0318(4) Uani 1 1 d . . .
C20 C 0.04974(19) -0.31443(16) 0.54361(14) 0.0320(5) Uani 1 1 d . . .
H20 H 0.0166 -0.3546 0.6056 0.038 Uiso 1 1 calc R . .
C21 C -0.01366(18) -0.23653(16) 0.49033(14) 0.0296(4) Uani 1 1 d . . .
H21 H -0.0887 -0.2244 0.5164 0.035 Uiso 1 1 calc R . .
C22 C 0.2275(2) -0.42194(19) 0.56894(18) 0.0433(6) Uani 1 1 d . . .
H22A H 0.2288 -0.4817 0.5634 0.065 Uiso 1 1 calc R . .
H22B H 0.1970 -0.4297 0.6348 0.065 Uiso 1 1 calc R . .
H22C H 0.3003 -0.4101 0.5470 0.065 Uiso 1 1 calc R . .
C23 C -0.13360(16) -0.08178(15) 0.35602(13) 0.0242(4) Uani 1 1 d . . .
C24 C -0.19294(16) 0.01421(15) 0.32556(13) 0.0252(4) Uani 1 1 d . . .
C25 C -0.30254(17) 0.03078(17) 0.33797(14) 0.0285(4) Uani 1 1 d . . .
H25 H -0.3406 0.0963 0.3169 0.034 Uiso 1 1 calc R . .
C26 C -0.35762(18) -0.04586(19) 0.38025(15) 0.0327(5) Uani 1 1 d . . .
C27 C -0.29829(18) -0.14045(18) 0.40837(15) 0.0325(5) Uani 1 1 d . . .
H27 H -0.3338 -0.1942 0.4369 0.039 Uiso 1 1 calc R . .
C28 C -0.18909(18) -0.15949(17) 0.39640(14) 0.0295(4) Uani 1 1 d . . .
H28 H -0.1515 -0.2253 0.4155 0.035 Uiso 1 1 calc R . .
C29 C -0.47560(19) -0.0280(2) 0.39215(18) 0.0421(6) Uani 1 1 d . . .
H29A H -0.4873 -0.0479 0.3496 0.063 Uiso 1 1 calc R . .
H29B H -0.5056 0.0419 0.3775 0.063 Uiso 1 1 calc R . .
H29C H -0.5106 -0.0663 0.4571 0.063 Uiso 1 1 calc R . .
P1 P 0.19928(4) 0.24962(4) -0.12285(3) 0.02595(12) Uani 1 1 d . . .
C30 C 0.19441(19) 0.15082(18) -0.15018(15) 0.0330(5) Uani 1 1 d . . .
H30 H 0.1838 0.1810 -0.2145 0.040 Uiso 1 1 calc R . .
C31 C 0.2983(2) 0.07782(19) -0.15152(18) 0.0407(5) Uani 1 1 d . . .
H31A H 0.3121 0.0489 -0.0898 0.061 Uiso 1 1 calc R . .
H31B H 0.3565 0.1112 -0.1994 0.061 Uiso 1 1 calc R . .
H31C H 0.2938 0.0260 -0.1662 0.061 Uiso 1 1 calc R . .
C32 C 0.0997(2) 0.1009(2) -0.08134(18) 0.0409(5) Uani 1 1 d . . .
H32A H 0.0986 0.0485 -0.0972 0.061 Uiso 1 1 calc R . .
H32B H 0.0332 0.1492 -0.0856 0.061 Uiso 1 1 calc R . .
H32C H 0.1066 0.0729 -0.0173 0.061 Uiso 1 1 calc R . .
C33 C 0.0712(2) 0.33613(18) -0.13417(17) 0.0381(5) Uani 1 1 d . . .
H33 H 0.0133 0.3015 -0.0832 0.046 Uiso 1 1 calc R . .
C34 C 0.0673(2) 0.4244(2) -0.1166(2) 0.0504(7) Uani 1 1 d . . .
H34A H 0.1226 0.4608 -0.1659 0.076 Uiso 1 1 calc R . .
H34B H 0.0797 0.4019 -0.0553 0.076 Uiso 1 1 calc R . .
H34C H -0.0029 0.4673 -0.1175 0.076 Uiso 1 1 calc R . .
C35 C 0.0472(2) 0.3681(2) -0.2272(2) 0.0519(7) Uani 1 1 d . . .
H35A H -0.0215 0.4135 -0.2281 0.078 Uiso 1 1 calc R . .
H35B H 0.0442 0.3105 -0.2340 0.078 Uiso 1 1 calc R . .
H35C H 0.1035 0.4009 -0.2792 0.078 Uiso 1 1 calc R . .
P2 P 0.30010(4) 0.24693(4) 0.09426(4) 0.02818(13) Uani 1 1 d . B .
C36 C 0.42590(19) 0.16294(18) 0.11723(16) 0.0369(5) Uani 1 1 d . . .
H36 H 0.4056 0.1040 0.1749 0.044 Uiso 1 1 calc R A 1
C37A C 0.4862(6) 0.1257(9) 0.0297(5) 0.040(2) Uani 0.479(18) 1 d P B 1
H37A H 0.5099 0.1810 -0.0282 0.061 Uiso 0.479(18) 1 calc PR B 1
H37B H 0.4364 0.1001 0.0213 0.061 Uiso 0.479(18) 1 calc PR B 1
H37C H 0.5481 0.0739 0.0439 0.061 Uiso 0.479(18) 1 calc PR B 1
C38A C 0.5016(8) 0.1948(5) 0.1318(10) 0.041(2) Uani 0.479(18) 1 d P B 1
H38A H 0.5598 0.1396 0.1492 0.061 Uiso 0.479(18) 1 calc PR B 1
H38B H 0.4663 0.2190 0.1823 0.061 Uiso 0.479(18) 1 calc PR B 1
H38C H 0.5305 0.2475 0.0738 0.061 Uiso 0.479(18) 1 calc PR B 1
C37B C 0.5019(6) 0.1633(7) 0.0296(5) 0.0430(17) Uani 0.521(18) 1 d P B 2
H37D H 0.5142 0.2302 -0.0116 0.064 Uiso 0.521(18) 1 calc PR B 2
H37E H 0.4739 0.1399 -0.0008 0.064 Uiso 0.521(18) 1 calc PR B 2
H37F H 0.5693 0.1202 0.0415 0.064 Uiso 0.521(18) 1 calc PR B 2
C38B C 0.4727(7) 0.1993(6) 0.1710(7) 0.0412(16) Uani 0.521(18) 1 d P B 2
H38D H 0.5374 0.1532 0.1862 0.062 Uiso 0.521(18) 1 calc PR B 2
H38E H 0.4189 0.2016 0.2289 0.062 Uiso 0.521(18) 1 calc PR B 2
H38F H 0.4894 0.2647 0.1297 0.062 Uiso 0.521(18) 1 calc PR B 2
C39 C 0.2078(2) 0.2469(3) 0.20760(18) 0.0578(8) Uani 1 1 d . . .
H39 H 0.2431 0.2787 0.2259 0.069 Uiso 1 1 calc R B 1
C40 C 0.1079(2) 0.3210(2) 0.1913(2) 0.0489(6) Uani 1 1 d . B .
H40A H 0.0780 0.3082 0.1542 0.073 Uiso 1 1 calc R . .
H40B H 0.1246 0.3869 0.1572 0.073 Uiso 1 1 calc R . .
H40C H 0.0557 0.3162 0.2518 0.073 Uiso 1 1 calc R . .
C41A C 0.1914(4) 0.1627(3) 0.2857(3) 0.0387(11) Uani 0.575(7) 1 d P B 1
H41A H 0.2592 0.1266 0.3014 0.058 Uiso 0.575(7) 1 calc PR B 1
H41B H 0.1629 0.1219 0.2733 0.058 Uiso 0.575(7) 1 calc PR B 1
H41C H 0.1404 0.1791 0.3384 0.058 Uiso 0.575(7) 1 calc PR B 1
C41B C 0.2525(5) 0.2148(4) 0.2874(3) 0.0326(14) Uani 0.425(7) 1 d P B 2
H41D H 0.1974 0.1935 0.3467 0.049 Uiso 0.425(7) 1 calc PR B 2
H41E H 0.2768 0.2696 0.2823 0.049 Uiso 0.425(7) 1 calc PR B 2
H41F H 0.3129 0.1602 0.2859 0.049 Uiso 0.425(7) 1 calc PR B 2
P3 P 0.19416(4) -0.10494(4) 0.24864(3) 0.02125(11) Uani 1 1 d . . .
C42 C 0.24161(19) -0.16894(16) 0.16839(14) 0.0310(4) Uani 1 1 d . . .
H42 H 0.2922 -0.1316 0.1104 0.037 Uiso 1 1 calc R . .
C43 C 0.1470(2) -0.1639(2) 0.1404(2) 0.0454(6) Uani 1 1 d . . .
H43A H 0.1714 -0.1921 0.0932 0.068 Uiso 1 1 calc R . .
H43B H 0.1119 -0.0953 0.1142 0.068 Uiso 1 1 calc R . .
H43C H 0.0964 -0.2009 0.1958 0.068 Uiso 1 1 calc R . .
C44 C 0.3001(2) -0.27436(17) 0.20666(18) 0.0396(5) Uani 1 1 d . . .
H44A H 0.2507 -0.3142 0.2608 0.059 Uiso 1 1 calc R . .
H44B H 0.3596 -0.2762 0.2261 0.059 Uiso 1 1 calc R . .
H44C H 0.3275 -0.3006 0.1577 0.059 Uiso 1 1 calc R . .
C45 C 0.30675(17) -0.07053(17) 0.25485(15) 0.0298(4) Uani 1 1 d . . .
H45 H 0.3067 -0.0009 0.2091 0.036 Uiso 1 1 calc R . .
C46 C 0.2846(3) -0.0680(3) 0.3495(2) 0.0707(11) Uani 1 1 d . . .
H46A H 0.2909 -0.1351 0.3971 0.106 Uiso 1 1 calc R . .
H46B H 0.2123 -0.0315 0.3661 0.106 Uiso 1 1 calc R . .
H46C H 0.3363 -0.0357 0.3467 0.106 Uiso 1 1 calc R . .
C47 C 0.4176(2) -0.1249(2) 0.2253(3) 0.0565(8) Uani 1 1 d . . .
H47A H 0.4696 -0.0968 0.2277 0.085 Uiso 1 1 calc R . .
H47B H 0.4319 -0.1191 0.1610 0.085 Uiso 1 1 calc R . .
H47C H 0.4235 -0.1942 0.2679 0.085 Uiso 1 1 calc R . .
P4 P -0.10912(4) 0.10489(4) 0.26432(3) 0.02308(12) Uani 1 1 d . . .
C48 C -0.12679(17) 0.16144(16) 0.34507(14) 0.0287(4) Uani 1 1 d . . .
H48 H -0.0832 0.2141 0.3099 0.034 Uiso 1 1 calc R . .
C49 C -0.0808(2) 0.08490(18) 0.42757(15) 0.0341(5) Uani 1 1 d . . .
H49A H -0.0867 0.1156 0.4689 0.051 Uiso 1 1 calc R . .
H49B H -0.0056 0.0590 0.4034 0.051 Uiso 1 1 calc R . .
H49C H -0.1207 0.0312 0.4630 0.051 Uiso 1 1 calc R . .
C50 C -0.2413(2) 0.20928(19) 0.37943(17) 0.0384(5) Uani 1 1 d . . .
H50A H -0.2865 0.1597 0.4141 0.058 Uiso 1 1 calc R . .
H50B H -0.2669 0.2603 0.3255 0.058 Uiso 1 1 calc R . .
H50C H -0.2440 0.2387 0.4208 0.058 Uiso 1 1 calc R . .
C51 C -0.16703(17) 0.20324(16) 0.16923(14) 0.0297(4) Uani 1 1 d . . .
H51 H -0.2439 0.2258 0.1975 0.036 Uiso 1 1 calc R . .
C52 C -0.11076(19) 0.29081(17) 0.11982(16) 0.0365(5) Uani 1 1 d . . .
H52A H -0.0344 0.2692 0.0952 0.055 Uiso 1 1 calc R . .
H52B H -0.1211 0.3187 0.1647 0.055 Uiso 1 1 calc R . .
H52C H -0.1407 0.3406 0.0679 0.055 Uiso 1 1 calc R . .
C53 C -0.1608(2) 0.1625(2) 0.10035(16) 0.0399(5) Uani 1 1 d . . .
H53A H -0.1918 0.2146 0.0499 0.060 Uiso 1 1 calc R . .
H53B H -0.2006 0.1088 0.1333 0.060 Uiso 1 1 calc R . .
H53C H -0.0861 0.1380 0.0735 0.060 Uiso 1 1 calc R . .
O1S O 0.31232(17) 0.37513(15) 0.38882(14) 0.0483(4) Uani 1 1 d . . .
C1S C 0.4125(6) 0.3704(5) 0.3219(4) 0.0469(13) Uani 0.717(10) 1 d P C 1
H1S1 H 0.4527 0.4143 0.3185 0.056 Uiso 0.717(10) 1 calc PR C 1
H1S2 H 0.4010 0.3942 0.2594 0.056 Uiso 0.717(10) 1 calc PR C 1
C2S C 0.4751(3) 0.2723(3) 0.3445(2) 0.0688(10) Uani 0.717(10) 1 d P C 1
H2S1 H 0.4935 0.2511 0.4030 0.103 Uiso 0.717(10) 1 calc PR C 1
H2S2 H 0.5405 0.2716 0.2936 0.103 Uiso 0.717(10) 1 calc PR C 1
H2S3 H 0.4337 0.2276 0.3523 0.103 Uiso 0.717(10) 1 calc PR C 1
C3S C 0.2532(4) 0.4668(3) 0.3764(3) 0.0512(13) Uani 0.717(10) 1 d P C 1
H3S1 H 0.2436 0.4993 0.3122 0.061 Uiso 0.717(10) 1 calc PR C 1
H3S2 H 0.2929 0.5055 0.3814 0.061 Uiso 0.717(10) 1 calc PR C 1
C4S C 0.1470(3) 0.4673(3) 0.4452(4) 0.0805(12) Uani 0.717(10) 1 d P C 1
H4S1 H 0.1003 0.4455 0.4295 0.121 Uiso 0.717(10) 1 calc PR C 1
H4S2 H 0.1159 0.5338 0.4433 0.121 Uiso 0.717(10) 1 calc PR C 1
H4S3 H 0.1546 0.4228 0.5084 0.121 Uiso 0.717(10) 1 calc PR C 1
C11S C 0.3845(16) 0.3529(17) 0.3160(13) 0.070(6) Uani 0.283(10) 1 d P C 2
H11A H 0.4130 0.4122 0.2671 0.084 Uiso 0.283(10) 1 calc PR C 2
H11B H 0.3480 0.3333 0.2882 0.084 Uiso 0.283(10) 1 calc PR C 2
C12S C 0.4751(3) 0.2723(3) 0.3445(2) 0.0688(10) Uani 0.283(10) 1 d P C 2
H12A H 0.4834 0.2693 0.4015 0.103 Uiso 0.283(10) 1 calc PR C 2
H12B H 0.5409 0.2850 0.2939 0.103 Uiso 0.283(10) 1 calc PR C 2
H12C H 0.4604 0.2097 0.3569 0.103 Uiso 0.283(10) 1 calc PR C 2
C13S C 0.2112(10) 0.4437(11) 0.3566(10) 0.068(4) Uani 0.283(10) 1 d P C 2
H13A H 0.2287 0.5034 0.3001 0.082 Uiso 0.283(10) 1 calc PR C 2
H13B H 0.1729 0.4095 0.3445 0.082 Uiso 0.283(10) 1 calc PR C 2
C14S C 0.1470(3) 0.4673(3) 0.4452(4) 0.0805(12) Uani 0.283(10) 1 d P C 2
H14A H 0.1090 0.4140 0.4926 0.121 Uiso 0.283(10) 1 calc PR C 2
H14B H 0.0954 0.5287 0.4281 0.121 Uiso 0.283(10) 1 calc PR C 2
H14C H 0.1960 0.4740 0.4707 0.121 Uiso 0.283(10) 1 calc PR C 2

loop_
_atom_site_aniso_label
_atom_site_aniso_U_11
_atom_site_aniso_U_22
_atom_site_aniso_U_33
_atom_site_aniso_U_23
_atom_site_aniso_U_13
_atom_site_aniso_U_12
Ni2 0.01657(15) 0.02637(14) 0.01979(13) -0.00768(10) -0.00394(9) -0.00530(9)
C1 0.0257(11) 0.0294(10) 0.0245(9) -0.0057(8) -0.0082(7) -0.0071(8)
O1 0.0254(8) 0.0310(7) 0.0276(7) -0.0055(6) -0.0054(6) -0.0078(6)
O2 0.0404(10) 0.0307(8) 0.0287(8) -0.0079(6) -0.0021(6) -0.0033(7)
N1 0.0280(10) 0.0275(8) 0.0239(8) -0.0074(7) -0.0075(6) -0.0088(7)
C2 0.0238(11) 0.0251(9) 0.0234(9) -0.0054(7) -0.0071(7) -0.0046(7)
C3 0.0257(11) 0.0298(10) 0.0238(9) -0.0065(8) -0.0078(7) -0.0081(8)
C4 0.0291(12) 0.0344(11) 0.0236(9) -0.0080(8) -0.0069(8) -0.0095(8)
C5 0.0318(12) 0.0316(10) 0.0230(9) -0.0045(8) -0.0059(8) -0.0080(9)
C6 0.0264(11) 0.0292(10) 0.0283(10) -0.0047(8) -0.0044(8) -0.0084(8)
C7 0.0258(11) 0.0259(9) 0.0302(10) -0.0069(8) -0.0079(8) -0.0068(8)
C8 0.0433(14) 0.0459(13) 0.0235(10) -0.0096(9) -0.0020(9) -0.0187(11)
C9 0.0214(10) 0.0277(9) 0.0288(10) -0.0102(8) -0.0074(7) -0.0039(7)
C10 0.0291(12) 0.0286(10) 0.0320(10) -0.0096(8) -0.0102(8) -0.0041(8)
C11 0.0282(12) 0.0281(10) 0.0457(12) -0.0145(9) -0.0109(9) -0.0043(8)
C12 0.0295(12) 0.0396(12) 0.0456(13) -0.0233(10) -0.0102(9) -0.0056(9)
C13 0.0313(13) 0.0423(12) 0.0333(11) -0.0176(10) -0.0097(9) -0.0069(9)
C14 0.0275(11) 0.0326(10) 0.0293(10) -0.0116(8) -0.0084(8) -0.0064(8)
C15 0.0464(16) 0.0490(14) 0.0543(15) -0.0309(13) -0.0130(12) -0.0104(12)
Ni1 0.02254(16) 0.02550(14) 0.02157(13) -0.00501(10) -0.00574(10) -0.00699(10)
N2 0.0178(9) 0.0297(8) 0.0254(8) -0.0095(7) -0.0048(6) -0.0061(6)
C16 0.0228(10) 0.0298(10) 0.0228(9) -0.0108(7) -0.0050(7) -0.0074(8)
C17 0.0220(10) 0.0292(9) 0.0227(8) -0.0100(7) -0.0056(7) -0.0068(7)
C18 0.0247(11) 0.0309(10) 0.0283(10) -0.0077(8) -0.0085(8) -0.0064(8)
C19 0.0337(13) 0.0307(10) 0.0285(10) -0.0049(8) -0.0116(8) -0.0094(9)
C20 0.0366(13) 0.0335(11) 0.0218(9) -0.0049(8) -0.0046(8) -0.0143(9)
C21 0.0259(11) 0.0368(11) 0.0244(9) -0.0113(8) -0.0018(7) -0.0107(8)
C22 0.0411(15) 0.0369(12) 0.0367(12) 0.0029(10) -0.0160(10) -0.0089(10)
C23 0.0189(10) 0.0337(10) 0.0217(8) -0.0122(8) -0.0023(7) -0.0085(8)
C24 0.0194(10) 0.0343(10) 0.0240(9) -0.0134(8) -0.0038(7) -0.0069(8)
C25 0.0203(10) 0.0399(11) 0.0257(9) -0.0128(8) -0.0050(7) -0.0073(8)
C26 0.0211(11) 0.0518(13) 0.0291(10) -0.0166(9) -0.0035(8) -0.0140(9)
C27 0.0289(12) 0.0446(12) 0.0283(10) -0.0136(9) -0.0027(8) -0.0188(9)
C28 0.0262(11) 0.0356(11) 0.0281(10) -0.0122(8) -0.0046(8) -0.0110(8)
C29 0.0225(13) 0.0581(15) 0.0452(13) -0.0167(12) -0.0072(9) -0.0144(11)
P1 0.0230(3) 0.0308(3) 0.0224(2) -0.0076(2) -0.00521(18) -0.0084(2)
C30 0.0358(13) 0.0417(12) 0.0252(9) -0.0120(9) -0.0042(8) -0.0179(10)
C31 0.0373(14) 0.0407(13) 0.0431(13) -0.0188(11) -0.0034(10) -0.0114(10)
C32 0.0369(14) 0.0460(13) 0.0436(13) -0.0145(11) -0.0071(10) -0.0210(11)
C33 0.0274(13) 0.0420(13) 0.0327(11) -0.0046(9) -0.0092(9) -0.0058(9)
C34 0.0392(16) 0.0392(13) 0.0579(17) -0.0142(12) -0.0148(12) 0.0052(11)
C35 0.0428(17) 0.0569(17) 0.0438(14) 0.0007(12) -0.0246(12) -0.0104(12)
P2 0.0251(3) 0.0340(3) 0.0218(2) -0.0066(2) -0.00539(19) -0.0089(2)
C36 0.0275(13) 0.0413(12) 0.0301(11) -0.0005(9) -0.0105(8) -0.0094(9)
C37A 0.021(3) 0.055(5) 0.031(3) -0.019(3) -0.0025(19) 0.007(3)
C38A 0.040(4) 0.028(3) 0.058(6) -0.007(3) -0.027(4) -0.008(2)
C37B 0.034(3) 0.050(4) 0.039(3) -0.017(3) -0.007(2) -0.004(3)
C38B 0.038(4) 0.050(3) 0.041(4) -0.015(3) -0.016(3) -0.011(3)
C39 0.0303(15) 0.107(3) 0.0279(12) -0.0259(14) -0.0020(10) -0.0101(15)
C40 0.0364(15) 0.0586(16) 0.0507(15) -0.0320(13) 0.0056(11) -0.0121(12)
C41A 0.041(3) 0.041(2) 0.030(2) -0.0148(17) 0.0010(16) -0.0137(18)
C41B 0.043(3) 0.036(3) 0.022(2) -0.011(2) -0.008(2) -0.013(2)
P3 0.0183(3) 0.0271(2) 0.0188(2) -0.00917(18) -0.00502(16) -0.00454(18)
C42 0.0377(13) 0.0324(10) 0.0246(9) -0.0145(8) -0.0076(8) -0.0042(9)
C43 0.0565(17) 0.0488(14) 0.0479(14) -0.0241(12) -0.0287(12) -0.0051(12)
C44 0.0468(15) 0.0324(11) 0.0461(13) -0.0212(10) -0.0171(11) -0.0008(10)
C45 0.0245(11) 0.0381(11) 0.0276(10) -0.0094(8) -0.0075(8) -0.0114(8)
C46 0.073(2) 0.127(3) 0.0461(16) -0.0385(19) -0.0039(14) -0.067(2)
C47 0.0287(15) 0.0522(16) 0.099(2) -0.0396(17) -0.0173(14) -0.0043(12)
P4 0.0174(3) 0.0293(2) 0.0215(2) -0.00909(19) -0.00499(17) -0.00469(19)
C48 0.0285(11) 0.0328(10) 0.0278(10) -0.0126(8) -0.0086(8) -0.0070(8)
C49 0.0343(13) 0.0433(12) 0.0287(10) -0.0165(9) -0.0119(9) -0.0043(9)
C50 0.0340(13) 0.0449(13) 0.0406(12) -0.0247(11) -0.0113(10) 0.0009(10)
C51 0.0208(11) 0.0367(11) 0.0253(9) -0.0080(8) -0.0077(7) -0.0025(8)
C52 0.0268(12) 0.0351(11) 0.0344(11) -0.0039(9) -0.0088(9) -0.0041(9)
C53 0.0379(14) 0.0546(15) 0.0269(10) -0.0138(10) -0.0122(9) -0.0074(11)
O1S 0.0425(12) 0.0561(12) 0.0495(11) -0.0236(9) -0.0126(8) -0.0084(9)
C1S 0.056(3) 0.053(3) 0.029(2) -0.0096(18) -0.0094(19) -0.020(2)
C2S 0.053(2) 0.099(3) 0.0484(17) -0.0343(18) -0.0167(14) 0.0042(18)
C3S 0.056(3) 0.039(2) 0.062(3) -0.0181(18) -0.021(2) -0.0101(18)
C4S 0.048(2) 0.082(3) 0.126(4) -0.068(3) -0.002(2) -0.0148(18)
C11S 0.054(11) 0.103(14) 0.055(8) -0.054(9) -0.014(7) 0.016(9)
C12S 0.053(2) 0.099(3) 0.0484(17) -0.0343(18) -0.0167(14) 0.0042(18)
C13S 0.041(7) 0.088(9) 0.088(9) -0.057(8) -0.004(6) -0.008(6)
C14S 0.048(2) 0.082(3) 0.126(4) -0.068(3) -0.002(2) -0.0148(18)

loop_
_atom_type_symbol
_atom_type_description
_atom_type_scat_dispersion_real
_atom_type_scat_dispersion_imag
_atom_type_scat_source
C C 0.0021 0.0012 'International Tables Vol C Tables 4.2.6.8 and 6.1.1.4'
H H 0.0000 0.0000 'International Tables Vol C Tables 4.2.6.8 and 6.1.1.4'
N N 0.0044 0.0025 'International Tables Vol C Tables 4.2.6.8 and 6.1.1.4'
O O 0.0081 0.0047 'International Tables Vol C Tables 4.2.6.8 and 6.1.1.4'
P P 0.0832 0.0741 'International Tables Vol C Tables 4.2.6.8 and 6.1.1.4'
Ni Ni 0.3389 0.8985 'International Tables Vol C Tables 4.2.6.8 and 6.1.1.4'

loop_
_geom_angle_atom_site_label_1
_geom_angle_atom_site_label_2
_geom_angle_atom_site_label_3
_geom_angle
O1 Ni2 N2 174.68(7)
O1 Ni2 P4 90.32(6)
N2 Ni2 P4 84.36(6)
O1 Ni2 P3 100.03(6)
N2 Ni2 P3 85.25(6)
P4 Ni2 P3 167.71(2)
O2 C1 O1 123.7(2)
O2 C1 Ni1 116.50(16)
O1 C1 Ni1 119.78(16)
C1 O1 Ni2 126.14(15)
C9 N1 C2 122.35(17)
C9 N1 Ni1 119.36(13)
C2 N1 Ni1 118.24(14)
N1 C2 C7 125.80(19)
N1 C2 C3 117.04(18)
C7 C2 C3 116.96(18)
C4 C3 C2 121.26(19)
C4 C3 P1 125.72(16)
C2 C3 P1 112.79(15)
C3 C4 C5 121.6(2)
C6 C5 C4 117.1(2)
C6 C5 C8 121.7(2)
C4 C5 C8 121.1(2)
C7 C6 C5 122.6(2)
C6 C7 C2 120.5(2)
N1 C9 C10 125.87(19)
N1 C9 C14 117.34(18)
C10 C9 C14 116.59(19)
C11 C10 C9 120.6(2)
C10 C11 C12 122.8(2)
C13 C12 C11 116.8(2)
C13 C12 C15 121.2(2)
C11 C12 C15 122.0(2)
C12 C13 C14 122.1(2)
C13 C14 C9 121.1(2)
C13 C14 P2 125.74(17)
C9 C14 P2 113.03(16)
C1 Ni1 N1 172.07(9)
C1 Ni1 P2 94.84(7)
N1 Ni1 P2 85.21(6)
C1 Ni1 P1 95.85(7)
N1 Ni1 P1 84.56(6)
P2 Ni1 P1 168.98(2)
C23 N2 C16 120.56(17)
C23 N2 Ni2 119.39(14)
C16 N2 Ni2 119.90(14)
N2 C16 C21 125.61(19)
N2 C16 C17 117.21(18)
C21 C16 C17 117.08(19)
C18 C17 C16 120.38(18)
C18 C17 P3 126.49(16)
C16 C17 P3 113.05(15)
C19 C18 C17 122.2(2)
C18 C19 C20 116.9(2)
C18 C19 C22 121.5(2)
C20 C19 C22 121.6(2)
C21 C20 C19 122.55(19)
C20 C21 C16 120.8(2)
N2 C23 C24 117.80(18)
N2 C23 C28 125.0(2)
C24 C23 C28 117.10(19)
C25 C24 C23 120.90(19)
C25 C24 P4 126.99(17)
C23 C24 P4 111.96(15)
C26 C25 C24 121.9(2)
C27 C26 C25 117.0(2)
C27 C26 C29 121.1(2)
C25 C26 C29 121.9(2)
C28 C27 C26 122.6(2)
C27 C28 C23 120.5(2)
C3 P1 C30 105.45(10)
C3 P1 C33 106.40(11)
C30 P1 C33 104.75(12)
C3 P1 Ni1 98.68(7)
C30 P1 Ni1 127.12(8)
C33 P1 Ni1 112.46(9)
C31 C30 C32 111.5(2)
C31 C30 P1 110.99(16)
C32 C30 P1 110.84(17)
C35 C33 C34 111.3(2)
C35 C33 P1 114.1(2)
C34 C33 P1 109.80(18)
C14 P2 C39 105.97(15)
C14 P2 C36 106.65(11)
C39 P2 C36 107.66(13)
C14 P2 Ni1 99.86(7)
C39 P2 Ni1 121.10(10)
C36 P2 Ni1 114.08(9)
C38A C36 C37B 87.4(5)
C38A C36 C38B 23.0(4)
C37B C36 C38B 110.3(4)
C38A C36 C37A 108.6(5)
C37B C36 C37A 24.7(3)
C38B C36 C37A 131.1(4)
C38A C36 P2 120.1(4)
C37B C36 P2 109.4(3)
C38B C36 P2 109.0(3)
C37A C36 P2 107.3(3)
C41A C39 C41B 57.3(3)
C41A C39 C40 114.4(3)
C41B C39 C40 125.8(3)
C41A C39 P2 122.7(3)
C41B C39 P2 118.6(3)
C40 C39 P2 109.42(19)
C17 P3 C42 105.16(10)
C17 P3 C45 106.72(10)
C42 P3 C45 110.86(11)
C17 P3 Ni2 98.84(8)
C42 P3 Ni2 118.41(8)
C45 P3 Ni2 114.88(8)
C43 C42 C44 110.8(2)
C43 C42 P3 108.04(17)
C44 C42 P3 115.14(15)
C47 C45 C46 111.7(3)
C47 C45 P3 117.72(17)
C46 C45 P3 110.85(17)
C24 P4 C48 107.30(10)
C24 P4 C51 106.35(10)
C48 P4 C51 105.12(10)
C24 P4 Ni2 99.54(8)
C48 P4 Ni2 113.42(8)
C51 P4 Ni2 123.81(8)
C50 C48 C49 111.37(19)
C50 C48 P4 114.25(15)
C49 C48 P4 109.28(15)
C53 C51 C52 111.33(19)
C53 C51 P4 109.31(16)
C52 C51 P4 111.12(15)
C11S O1S C3S 122.0(10)
C11S O1S C1S 24.8(9)
C3S O1S C1S 115.5(4)
C11S O1S C13S 108.6(10)
C3S O1S C13S 38.8(5)
C1S O1S C13S 120.3(6)
O1S C1S C2S 112.5(4)
O1S C3S C4S 113.3(4)

loop_
_geom_bond_atom_site_label_1
_geom_bond_atom_site_label_2
_geom_bond_distance
Ni2 O1 1.8966(17)
Ni2 N2 1.9048(19)
Ni2 P4 2.2063(10)
Ni2 P3 2.2095(10)
C1 O2 1.240(3)
C1 O1 1.296(3)
C1 Ni1 1.888(2)
N1 C9 1.386(3)
N1 C2 1.388(3)
N1 Ni1 1.9490(19)
C2 C7 1.410(3)
C2 C3 1.413(3)
C3 C4 1.393(3)
C3 P1 1.820(2)
C4 C5 1.394(3)
C5 C6 1.392(3)
C5 C8 1.511(3)
C6 C7 1.391(3)
C9 C10 1.414(3)
C9 C14 1.414(3)
C10 C11 1.386(3)
C11 C12 1.390(3)
C12 C13 1.386(3)
C12 C15 1.511(3)
C13 C14 1.393(3)
C14 P2 1.811(2)
Ni1 P2 2.1706(7)
Ni1 P1 2.1818(7)
N2 C23 1.396(3)
N2 C16 1.397(3)
C16 C21 1.411(3)
C16 C17 1.415(3)
C17 C18 1.401(3)
C17 P3 1.810(2)
C18 C19 1.388(3)
C19 C20 1.392(3)
C19 C22 1.510(3)
C20 C21 1.386(3)
C23 C24 1.409(3)
C23 C28 1.411(3)
C24 C25 1.396(3)
C24 P4 1.803(2)
C25 C26 1.390(3)
C26 C27 1.390(4)
C26 C29 1.508(3)
C27 C28 1.389(3)
P1 C30 1.838(2)
P1 C33 1.851(3)
C30 C31 1.510(4)
C30 C32 1.532(3)
C33 C35 1.527(4)
C33 C34 1.528(4)
P2 C39 1.839(3)
P2 C36 1.848(3)
C36 C38A 1.434(7)
C36 C37B 1.442(7)
C36 C38B 1.647(8)
C36 C37A 1.653(9)
C39 C41A 1.367(5)
C39 C41B 1.486(5)
C39 C40 1.502(4)
P3 C42 1.843(2)
P3 C45 1.857(2)
C42 C43 1.513(3)
C42 C44 1.523(3)
C45 C47 1.506(4)
C45 C46 1.511(3)
P4 C48 1.844(2)
P4 C51 1.845(2)
C48 C50 1.522(3)
C48 C49 1.536(3)
C51 C53 1.523(3)
C51 C52 1.530(3)
O1S C11S 1.357(17)
O1S C3S 1.361(5)
O1S C1S 1.415(7)
O1S C13S 1.559(14)
C1S C2S 1.444(8)
C3S C4S 1.481(6)
